data_4118687
loop_
_publ_author_name
'Kai Abersfelder'
'Adam Russell'
'Henry S. Rzepa'
'Andrew J. P. White'
'Peter R. Haycock'
'David Scheschkewitz'

_publ_section_title
;
 Contraction and Expansion of the Silicon Scaffold of Stable Si6R6 Isomers
;
_journal_name_full 'Journal of the American Chemical Society'
_journal_page_first 16008
_journal_page_last 16016
_journal_paper_doi 10.1021/ja307344f
_journal_volume 134
_journal_year 2012
_chemical_formula_moiety 'C90 H138 Cl1.1 Si6 , 1.5(C6 H14)'
_chemical_formula_sum 'C99 H159 Cl1.1 Si6'
_chemical_formula_weight 1556.80
_chemical_name_systematic
; 
 ? 
;
_space_group_IT_number 15
_symmetry_cell_setting monoclinic
_symmetry_space_group_name_Hall '-C 2yc'
_symmetry_space_group_name_H-M 'C 1 2/c 1'
_atom_sites_solution_hydrogens geom
_atom_sites_solution_primary direct
_atom_sites_solution_secondary difmap
_audit_creation_method SHELXL-97
_cell_angle_alpha 90.00
_cell_angle_beta 95.7157(6)
_cell_angle_gamma 90.00
_cell_formula_units_Z 4
_cell_length_a 22.01215(14)
_cell_length_b 17.63669(11)
_cell_length_c 26.02392(17)
_cell_measurement_reflns_used 26151
_cell_measurement_temperature 173(2)
_cell_measurement_theta_max 72.2304
_cell_measurement_theta_min 3.2145
_cell_volume 10052.82(11)
_computing_cell_refinement 'CrysAlis RED, Oxford Diffraction Ltd'
_computing_data_collection 'CrysAlis CCD, Oxford Diffraction Ltd'
_computing_data_reduction 'CrysAlis RED, Oxford Diffraction Ltd'
_computing_molecular_graphics 'Bruker SHELXTL'
_computing_publication_material 'Bruker SHELXTL'
_computing_structure_refinement 'SHELXL-97 (Sheldrick, 1997)'
_computing_structure_solution 'SHELXS-97 (Sheldrick, 1990)'
_diffrn_ambient_temperature 173(2)
_diffrn_detector_area_resol_mean 8.2556
_diffrn_measured_fraction_theta_full 0.989
_diffrn_measured_fraction_theta_max 0.989
_diffrn_measurement_device_type 'OD Xcalibur PX Ultra'
_diffrn_measurement_method 'omega scans'
_diffrn_radiation_monochromator graphite
_diffrn_radiation_source 'Enhance Ultra (Cu) X-ray Source'
_diffrn_radiation_type CuK\a
_diffrn_radiation_wavelength 1.54184
_diffrn_reflns_av_R_equivalents 0.0195
_diffrn_reflns_av_sigmaI/netI 0.0153
_diffrn_reflns_limit_h_max 19
_diffrn_reflns_limit_h_min -27
_diffrn_reflns_limit_k_max 19
_diffrn_reflns_limit_k_min -21
_diffrn_reflns_limit_l_max 32
_diffrn_reflns_limit_l_min -28
_diffrn_reflns_number 40103
_diffrn_reflns_theta_full 72.38
_diffrn_reflns_theta_max 72.38
_diffrn_reflns_theta_min 3.22
_diffrn_standards_number 0
_exptl_absorpt_coefficient_mu 1.340
_exptl_absorpt_correction_T_max 0.840
_exptl_absorpt_correction_T_min 0.762
_exptl_absorpt_correction_type analytical
_exptl_absorpt_process_details
; 
CrysAlisPro, Oxford Diffraction Ltd., 
Version 1.171.34.40 (release 27-08-2010 CrysAlis171 .NET) 
(compiled Aug 27 2010,11:50:40) 
Analytical numeric absorption correction using a multifaceted crystal 
model based on expressions derived by R.C. Clark & J.S. Reid. 
(Clark, R. C. & Reid, J. S. (1995). Acta Cryst. A51, 887-897) 
;
_exptl_crystal_colour Orange
_exptl_crystal_density_diffrn 1.029
_exptl_crystal_description blocks
_exptl_crystal_F_000 3423
_exptl_crystal_size_max 0.35
_exptl_crystal_size_mid 0.24
_exptl_crystal_size_min 0.18
_refine_diff_density_max 0.474
_refine_diff_density_min -0.327
_refine_diff_density_rms 0.042
_refine_ls_extinction_method none
_refine_ls_goodness_of_fit_ref 1.038
_refine_ls_hydrogen_treatment constr
_refine_ls_matrix_type full
_refine_ls_number_parameters 531
_refine_ls_number_reflns 9853
_refine_ls_number_restraints 49
_refine_ls_restrained_S_all 1.058
_refine_ls_R_factor_all 0.0481
_refine_ls_R_factor_gt 0.0441
_refine_ls_shift/su_max 0.001
_refine_ls_shift/su_mean 0.000
_refine_ls_structure_factor_coef Fsqd
_refine_ls_weighting_details 'calc w=1/[\s^2^(Fo^2^)+(0.0771P)^2^+6.0662P] where P=(Fo^2^+2Fc^2^)/3'
_refine_ls_weighting_scheme calc
_refine_ls_wR_factor_gt 0.1284
_refine_ls_wR_factor_ref 0.1314
_reflns_number_gt 8914
_reflns_number_total 9853
_reflns_threshold_expression >2sigma(I)
_cod_data_source_file ja307344f_si_002_4.cif
_cod_data_source_block 10c.5
_cod_original_formula_sum 'C99 H159 Cl1.10 Si6'
_cod_database_code 4118687

loop_
_symmetry_equiv_pos_as_xyz
'x, y, z'
'-x, y, -z+1/2'
'x+1/2, y+1/2, z'
'-x+1/2, y+1/2, -z+1/2'
'-x, -y, -z'
'x, -y, z-1/2'
'-x+1/2, -y+1/2, -z'
'x+1/2, -y+1/2, z-1/2'

loop_
_atom_site_label
_atom_site_type_symbol
_atom_site_fract_x
_atom_site_fract_y
_atom_site_fract_z
_atom_site_U_iso_or_equiv
_atom_site_adp_type
_atom_site_occupancy
_atom_site_symmetry_multiplicity
_atom_site_calc_flag
_atom_site_refinement_flags
_atom_site_disorder_assembly
_atom_site_disorder_group
Si1 Si 0.441930(18) 0.43849(2) 0.259831(16) 0.03535(11) Uani 1 1 d . . .
Si2 Si 0.517864(18) 0.36400(2) 0.305773(15) 0.03313(11) Uani 1 1 d . . .
Si3 Si 0.5000 0.25743(3) 0.2500 0.03241(13) Uani 1 2 d S . .
Si6 Si 0.5000 0.55016(3) 0.2500 0.03844(15) Uani 1 2 d S . .
Cl1 Cl 0.35271(3) 0.44659(4) 0.27784(3) 0.04600(18) Uani 0.55 1 d P . .
C1 C 0.55244(7) 0.35965(9) 0.37543(6) 0.0371(3) Uani 1 1 d . . .
C2 C 0.51717(8) 0.37459(9) 0.41709(6) 0.0403(3) Uani 1 1 d . . .
C3 C 0.54395(8) 0.36612(10) 0.46758(6) 0.0454(4) Uani 1 1 d . . .
H3A H 0.5202 0.3763 0.4953 0.054 Uiso 1 1 calc R . .
C4 C 0.60424(9) 0.34336(10) 0.47874(6) 0.0475(4) Uani 1 1 d . . .
C5 C 0.63816(8) 0.32938(10) 0.43779(7) 0.0467(4) Uani 1 1 d . . .
H5A H 0.6796 0.3145 0.4450 0.056 Uiso 1 1 calc R . .
C6 C 0.61400(7) 0.33621(10) 0.38642(6) 0.0410(3) Uani 1 1 d . . .
C7 C 0.45140(8) 0.40248(10) 0.40806(7) 0.0456(4) Uani 1 1 d . . .
H7A H 0.4334 0.3806 0.3745 0.055 Uiso 1 1 calc R . .
C8 C 0.41097(10) 0.37766(15) 0.44949(8) 0.0668(6) Uani 1 1 d . . .
H8A H 0.4122 0.3223 0.4528 0.100 Uiso 1 1 calc R . .
H8B H 0.3689 0.3940 0.4397 0.100 Uiso 1 1 calc R . .
H8C H 0.4259 0.4007 0.4826 0.100 Uiso 1 1 calc R . .
C9 C 0.44923(10) 0.48852(12) 0.40273(9) 0.0607(5) Uani 1 1 d . . .
H9A H 0.4764 0.5045 0.3771 0.091 Uiso 1 1 calc R . .
H9B H 0.4626 0.5119 0.4361 0.091 Uiso 1 1 calc R . .
H9C H 0.4074 0.5045 0.3915 0.091 Uiso 1 1 calc R . .
C10 C 0.63193(10) 0.33190(12) 0.53416(7) 0.0572(5) Uani 1 1 d . . .
H10A H 0.6002 0.3449 0.5576 0.069 Uiso 1 1 calc R . .
C11 C 0.64985(17) 0.24928(15) 0.54323(10) 0.0889(9) Uani 1 1 d . . .
H11A H 0.6666 0.2425 0.5792 0.133 Uiso 1 1 calc R . .
H11B H 0.6807 0.2352 0.5203 0.133 Uiso 1 1 calc R . .
H11C H 0.6137 0.2170 0.5360 0.133 Uiso 1 1 calc R . .
C12 C 0.68628(11) 0.38400(15) 0.54702(8) 0.0689(6) Uani 1 1 d . . .
H12A H 0.7034 0.3752 0.5827 0.103 Uiso 1 1 calc R . .
H12B H 0.6730 0.4369 0.5431 0.103 Uiso 1 1 calc R . .
H12C H 0.7174 0.3735 0.5236 0.103 Uiso 1 1 calc R . .
C13 C 0.65663(7) 0.31815(10) 0.34524(7) 0.0455(4) Uani 1 1 d . . .
H13A H 0.6312 0.3137 0.3113 0.055 Uiso 1 1 calc R . .
C14 C 0.69127(9) 0.24350(13) 0.35511(8) 0.0585(5) Uani 1 1 d . . .
H14A H 0.7179 0.2350 0.3277 0.088 Uiso 1 1 calc R . .
H14B H 0.6621 0.2016 0.3555 0.088 Uiso 1 1 calc R . .
H14C H 0.7160 0.2460 0.3885 0.088 Uiso 1 1 calc R . .
C15 C 0.70237(10) 0.38234(14) 0.34076(9) 0.0647(5) Uani 1 1 d . . .
H15A H 0.7301 0.3689 0.3150 0.097 Uiso 1 1 calc R . .
H15B H 0.7260 0.3903 0.3743 0.097 Uiso 1 1 calc R . .
H15C H 0.6804 0.4290 0.3302 0.097 Uiso 1 1 calc R . .
C16 C 0.43115(7) 0.18942(8) 0.24030(6) 0.0362(3) Uani 1 1 d . . .
C17 C 0.38143(7) 0.18532(9) 0.27111(6) 0.0389(3) Uani 1 1 d . . .
C18 C 0.33897(7) 0.12685(9) 0.26317(7) 0.0438(4) Uani 1 1 d . . .
H18A H 0.3062 0.1248 0.2843 0.053 Uiso 1 1 calc R . .
C19 C 0.34256(8) 0.07159(10) 0.22573(7) 0.0467(4) Uani 1 1 d . . .
C20 C 0.38980(8) 0.07693(10) 0.19475(7) 0.0482(4) Uani 1 1 d . . .
H20A H 0.3927 0.0401 0.1685 0.058 Uiso 1 1 calc R . .
C21 C 0.43338(8) 0.13460(9) 0.20067(7) 0.0417(3) Uani 1 1 d . . .
C22 C 0.37070(8) 0.24256(10) 0.31315(7) 0.0455(4) Uani 1 1 d . . .
H22A H 0.4038 0.2816 0.3145 0.055 Uiso 1 1 calc R . .
C23 C 0.30932(14) 0.28237(17) 0.30045(10) 0.0868(9) Uani 1 1 d . . .
H23A H 0.3090 0.3081 0.2671 0.130 Uiso 1 1 calc R . .
H23B H 0.3033 0.3197 0.3274 0.130 Uiso 1 1 calc R . .
H23C H 0.2764 0.2448 0.2988 0.130 Uiso 1 1 calc R . .
C24 C 0.37078(11) 0.20725(13) 0.36661(8) 0.0613(5) Uani 1 1 d . . .
H24A H 0.4082 0.1775 0.3744 0.092 Uiso 1 1 calc R . .
H24B H 0.3351 0.1741 0.3673 0.092 Uiso 1 1 calc R . .
H24C H 0.3691 0.2475 0.3924 0.092 Uiso 1 1 calc R . .
C25 C 0.29725(9) 0.00629(10) 0.21944(8) 0.0545(4) Uani 1 1 d . . .
H25A H 0.2619 0.0190 0.2392 0.065 Uiso 1 1 calc R . .
C26 C 0.27296(13) -0.00655(16) 0.16312(11) 0.0832(8) Uani 1 1 d . . .
H26A H 0.2545 0.0404 0.1488 0.125 Uiso 1 1 calc R . .
H26B H 0.2422 -0.0468 0.1611 0.125 Uiso 1 1 calc R . .
H26C H 0.3067 -0.0214 0.1433 0.125 Uiso 1 1 calc R . .
C27 C 0.32617(11) -0.06609(12) 0.24170(11) 0.0730(6) Uani 1 1 d . . .
H27A H 0.3424 -0.0574 0.2777 0.109 Uiso 1 1 calc R . .
H27B H 0.3594 -0.0813 0.2215 0.109 Uiso 1 1 calc R . .
H27C H 0.2954 -0.1063 0.2403 0.109 Uiso 1 1 calc R . .
C28 C 0.48160(8) 0.13317(10) 0.16213(7) 0.0460(4) Uani 1 1 d . . .
H28A H 0.5097 0.1771 0.1703 0.055 Uiso 1 1 calc R . .
C29 C 0.45360(10) 0.14214(13) 0.10606(8) 0.0584(5) Uani 1 1 d . . .
H29A H 0.4305 0.1897 0.1025 0.088 Uiso 1 1 calc R . .
H29B H 0.4262 0.0994 0.0968 0.088 Uiso 1 1 calc R . .
H29C H 0.4862 0.1431 0.0831 0.088 Uiso 1 1 calc R . .
C30 C 0.51991(9) 0.06038(11) 0.16845(9) 0.0567(5) Uani 1 1 d . . .
H30A H 0.5514 0.0613 0.1443 0.085 Uiso 1 1 calc R . .
H30B H 0.4934 0.0162 0.1611 0.085 Uiso 1 1 calc R . .
H30C H 0.5394 0.0572 0.2039 0.085 Uiso 1 1 calc R . .
C76 C 0.51082(8) 0.61684(9) 0.30900(7) 0.0452(4) Uani 1 1 d . A .
C77 C 0.46393(9) 0.67160(10) 0.31214(8) 0.0530(4) Uani 1 1 d . . .
C78 C 0.47231(11) 0.73097(11) 0.34750(9) 0.0635(6) Uani 1 1 d . A .
H78A H 0.4403 0.7667 0.3494 0.076 Uiso 1 1 calc R . .
C79 C 0.52537(12) 0.73956(11) 0.37982(9) 0.0670(6) Uani 1 1 d . . .
C80 C 0.56935(11) 0.68373(11) 0.37900(8) 0.0615(5) Uani 1 1 d . A .
H80A H 0.6053 0.6876 0.4023 0.074 Uiso 1 1 calc R . .
C81 C 0.56325(9) 0.62171(10) 0.34518(7) 0.0503(4) Uani 1 1 d . . .
C82 C 0.40315(10) 0.66921(11) 0.27907(8) 0.0567(5) Uani 1 1 d . . .
H82A H 0.4048 0.6261 0.2543 0.068 Uiso 1 1 calc R . .
C83 C 0.35043(11) 0.65349(15) 0.31211(10) 0.0702(6) Uani 1 1 d . . .
H83A H 0.3588 0.6068 0.3320 0.105 Uiso 1 1 calc R . .
H83B H 0.3123 0.6477 0.2896 0.105 Uiso 1 1 calc R . .
H83C H 0.3465 0.6959 0.3359 0.105 Uiso 1 1 calc R . .
C84 C 0.39134(14) 0.74200(13) 0.24704(11) 0.0776(7) Uani 1 1 d . . .
H84A H 0.4259 0.7514 0.2268 0.116 Uiso 1 1 calc R . .
H84B H 0.3867 0.7849 0.2702 0.116 Uiso 1 1 calc R . .
H84C H 0.3539 0.7360 0.2236 0.116 Uiso 1 1 calc R . .
C85 C 0.5301(3) 0.81216(19) 0.41030(15) 0.0610(10) Uani 0.689(7) 1 d PD A 1
H85A H 0.4886 0.8359 0.4074 0.073 Uiso 0.689(7) 1 calc PR A 1
C86 C 0.5477(2) 0.7950(2) 0.46631(13) 0.0802(15) Uani 0.689(7) 1 d PD A 1
H86A H 0.5158 0.7640 0.4797 0.120 Uiso 0.689(7) 1 calc PR A 1
H86B H 0.5523 0.8425 0.4858 0.120 Uiso 0.689(7) 1 calc PR A 1
H86C H 0.5864 0.7672 0.4700 0.120 Uiso 0.689(7) 1 calc PR A 1
C87 C 0.5727(5) 0.8666(3) 0.3874(2) 0.095(3) Uani 0.689(7) 1 d PD A 1
H87A H 0.5579 0.8765 0.3512 0.142 Uiso 0.689(7) 1 calc PR A 1
H87B H 0.6137 0.8444 0.3891 0.142 Uiso 0.689(7) 1 calc PR A 1
H87C H 0.5743 0.9143 0.4068 0.142 Uiso 0.689(7) 1 calc PR A 1
C85' C 0.5525(4) 0.8034(5) 0.4234(3) 0.052(2) Uiso 0.311(7) 1 d PD A 2
H85B H 0.5895 0.7842 0.4449 0.062 Uiso 0.311(7) 1 calc PR A 2
C86' C 0.4997(4) 0.8215(5) 0.4570(3) 0.070(2) Uiso 0.311(7) 1 d PD A 2
H86D H 0.5132 0.8603 0.4826 0.105 Uiso 0.311(7) 1 calc PR A 2
H86E H 0.4883 0.7754 0.4747 0.105 Uiso 0.311(7) 1 calc PR A 2
H86F H 0.4643 0.8404 0.4349 0.105 Uiso 0.311(7) 1 calc PR A 2
C87' C 0.5675(11) 0.8701(11) 0.3901(8) 0.113(9) Uiso 0.311(7) 1 d PD A 2
H87D H 0.5828 0.9123 0.4122 0.170 Uiso 0.311(7) 1 calc PR A 2
H87E H 0.5306 0.8860 0.3686 0.170 Uiso 0.311(7) 1 calc PR A 2
H87F H 0.5989 0.8550 0.3678 0.170 Uiso 0.311(7) 1 calc PR A 2
C88 C 0.61450(9) 0.56329(11) 0.35185(7) 0.0515(4) Uani 1 1 d . A .
H88A H 0.6025 0.5193 0.3288 0.062 Uiso 1 1 calc R . .
C89 C 0.62278(10) 0.53399(12) 0.40768(8) 0.0586(5) Uani 1 1 d . . .
H89A H 0.6556 0.4963 0.4112 0.088 Uiso 1 1 calc R A .
H89B H 0.5847 0.5106 0.4162 0.088 Uiso 1 1 calc R . .
H89C H 0.6333 0.5764 0.4312 0.088 Uiso 1 1 calc R . .
C90 C 0.67617(10) 0.59344(14) 0.33739(9) 0.0649(5) Uani 1 1 d . . .
H90A H 0.7070 0.5534 0.3426 0.097 Uiso 1 1 calc R A .
H90B H 0.6887 0.6370 0.3593 0.097 Uiso 1 1 calc R . .
H90C H 0.6720 0.6091 0.3011 0.097 Uiso 1 1 calc R . .
C111 C 0.7643(5) 0.6725(7) 0.5552(4) 0.115(3) Uiso 0.354(3) 1 d PD B -1
H11L H 0.7460 0.7231 0.5529 0.172 Uiso 0.354(3) 1 calc PR B -1
H11M H 0.8046 0.6751 0.5750 0.172 Uiso 0.354(3) 1 calc PR B -1
H11N H 0.7380 0.6381 0.5725 0.172 Uiso 0.354(3) 1 calc PR B -1
C112 C 0.7717(8) 0.6414(9) 0.4982(6) 0.156(5) Uiso 0.354(3) 1 d PD B -1
H11D H 0.7315 0.6377 0.4775 0.187 Uiso 0.354(3) 1 calc PR B -1
H11E H 0.7986 0.6749 0.4800 0.187 Uiso 0.354(3) 1 calc PR B -1
C113 C 0.7985(9) 0.5681(9) 0.5069(6) 0.159(6) Uiso 0.354(3) 1 d PD B -1
H11F H 0.7716 0.5362 0.5263 0.191 Uiso 0.354(3) 1 calc PR B -1
H11G H 0.8384 0.5731 0.5278 0.191 Uiso 0.354(3) 1 calc PR B -1
C114 C 0.8071(6) 0.5321(8) 0.4577(5) 0.115(3) Uiso 0.354(3) 1 d PD B -1
H11H H 0.7660 0.5159 0.4428 0.138 Uiso 0.354(3) 1 calc PR B -1
H11I H 0.8199 0.5729 0.4350 0.138 Uiso 0.354(3) 1 calc PR B -1
C115 C 0.8461(12) 0.4707(13) 0.4514(8) 0.213(11) Uiso 0.354(3) 1 d PD B -1
H11J H 0.8285 0.4258 0.4673 0.256 Uiso 0.354(3) 1 calc PR B -1
H11K H 0.8855 0.4818 0.4718 0.256 Uiso 0.354(3) 1 calc PR B -1
C116 C 0.8600(6) 0.4484(7) 0.3989(5) 0.129(4) Uiso 0.354(3) 1 d PD B -1
H11O H 0.8871 0.4042 0.4013 0.194 Uiso 0.354(3) 1 calc PR B -1
H11P H 0.8800 0.4906 0.3829 0.194 Uiso 0.354(3) 1 calc PR B -1
H11Q H 0.8219 0.4356 0.3779 0.194 Uiso 0.354(3) 1 calc PR B -1
C101 C 0.7491(19) 0.7626(12) 0.5165(12) 0.229(12) Uiso 0.282(4) 1 d PDU C -2
H10J H 0.7467 0.7866 0.4823 0.343 Uiso 0.282(4) 1 calc PR C -2
H10K H 0.7854 0.7811 0.5376 0.343 Uiso 0.282(4) 1 calc PR C -2
H10L H 0.7125 0.7753 0.5333 0.343 Uiso 0.282(4) 1 calc PR C -2
C102 C 0.7530(11) 0.6832(10) 0.5109(10) 0.168(7) Uiso 0.282(4) 1 d PDU C -2
H10B H 0.7769 0.6856 0.4806 0.201 Uiso 0.282(4) 1 calc PR C -2
H10C H 0.7105 0.6773 0.4950 0.201 Uiso 0.282(4) 1 calc PR C -2
C103 C 0.7628(6) 0.6031(7) 0.5195(5) 0.102(4) Uiso 0.282(4) 1 d PDU C -2
H10D H 0.7808 0.5932 0.5552 0.122 Uiso 0.282(4) 1 calc PR C -2
H10E H 0.7240 0.5746 0.5131 0.122 Uiso 0.282(4) 1 calc PR C -2
C104 C 0.8047(8) 0.5825(9) 0.4826(8) 0.129(5) Uiso 0.282(4) 1 d PDU C -2
H10F H 0.8440 0.6083 0.4927 0.155 Uiso 0.282(4) 1 calc PR C -2
H10G H 0.7886 0.6029 0.4485 0.155 Uiso 0.282(4) 1 calc PR C -2
C105 C 0.8175(9) 0.4982(11) 0.4763(9) 0.157(6) Uiso 0.282(4) 1 d PDU C -2
H10H H 0.7875 0.4754 0.4498 0.189 Uiso 0.282(4) 1 calc PR C -2
H10I H 0.8155 0.4710 0.5093 0.189 Uiso 0.282(4) 1 calc PR C -2
C106 C 0.8833(10) 0.4940(15) 0.4589(11) 0.172(7) Uiso 0.282(4) 1 d PDU C -2
H10M H 0.8930 0.4414 0.4508 0.257 Uiso 0.282(4) 1 calc PR C -2
H10N H 0.9128 0.5126 0.4868 0.257 Uiso 0.282(4) 1 calc PR C -2
H10O H 0.8856 0.5255 0.4281 0.257 Uiso 0.282(4) 1 calc PR C -2
C121 C 0.8614(13) 0.4827(18) 0.4344(12) 0.076(7) Uiso 0.114(3) 1 d PDU D -3
H12L H 0.8229 0.4606 0.4433 0.114 Uiso 0.114(3) 1 calc PR D -3
H12M H 0.8710 0.4628 0.4010 0.114 Uiso 0.114(3) 1 calc PR D -3
H12N H 0.8574 0.5380 0.4324 0.114 Uiso 0.114(3) 1 calc PR D -3
C122 C 0.9126(11) 0.4618(18) 0.4760(10) 0.093(7) Uiso 0.114(3) 1 d PDU D -3
H12D H 0.8990 0.4771 0.5097 0.112 Uiso 0.114(3) 1 calc PR D -3
H12E H 0.9158 0.4058 0.4764 0.112 Uiso 0.114(3) 1 calc PR D -3
C123 C 0.9718(11) 0.490(2) 0.4743(13) 0.100(8) Uiso 0.114(3) 1 d PDU D -3
H12F H 0.9677 0.5322 0.4488 0.120 Uiso 0.114(3) 1 calc PR D -3
H12G H 0.9947 0.4496 0.4585 0.120 Uiso 0.114(3) 1 calc PR D -3
C124 C 1.0126(10) 0.5187(19) 0.5176(13) 0.089(7) Uiso 0.114(3) 1 d PDU D -3
H12H H 1.0117 0.5746 0.5144 0.107 Uiso 0.114(3) 1 calc PR D -3
H12I H 0.9925 0.5065 0.5490 0.107 Uiso 0.114(3) 1 calc PR D -3
C125 C 1.0753(9) 0.4993(15) 0.5297(9) 0.078(6) Uiso 0.114(3) 1 d PDU D -3
H12J H 1.0926 0.4994 0.4960 0.094 Uiso 0.114(3) 1 calc PR D -3
H12K H 1.0747 0.4456 0.5405 0.094 Uiso 0.114(3) 1 calc PR D -3
C126 C 1.1227(10) 0.5348(15) 0.5657(9) 0.062(6) Uiso 0.114(3) 1 d PDU D -3
H12O H 1.1615 0.5080 0.5641 0.093 Uiso 0.114(3) 1 calc PR D -3
H12P H 1.1107 0.5320 0.6009 0.093 Uiso 0.114(3) 1 calc PR D -3
H12Q H 1.1276 0.5881 0.5561 0.093 Uiso 0.114(3) 1 calc PR D -3

loop_
_atom_site_aniso_label
_atom_site_aniso_U_11
_atom_site_aniso_U_22
_atom_site_aniso_U_33
_atom_site_aniso_U_23
_atom_site_aniso_U_13
_atom_site_aniso_U_12
Si1 0.0362(2) 0.0319(2) 0.0389(2) 0.00157(15) 0.00810(16) 0.00262(15)
Si2 0.0348(2) 0.0321(2) 0.0330(2) -0.00112(14) 0.00621(15) 0.00149(15)
Si3 0.0338(3) 0.0292(3) 0.0351(3) 0.000 0.0082(2) 0.000
Si6 0.0436(3) 0.0296(3) 0.0438(3) 0.000 0.0127(2) 0.000
Cl1 0.0338(3) 0.0454(4) 0.0610(4) 0.0040(3) 0.0156(3) 0.0062(3)
C1 0.0403(8) 0.0366(8) 0.0346(7) -0.0022(6) 0.0050(6) 0.0007(6)
C2 0.0457(8) 0.0380(8) 0.0384(8) -0.0032(6) 0.0090(6) -0.0016(6)
C3 0.0549(10) 0.0462(9) 0.0364(8) -0.0049(7) 0.0108(7) -0.0035(7)
C4 0.0597(10) 0.0461(9) 0.0358(8) -0.0027(7) 0.0007(7) -0.0023(8)
C5 0.0468(9) 0.0497(9) 0.0426(9) -0.0030(7) -0.0007(7) 0.0051(7)
C6 0.0424(8) 0.0422(8) 0.0383(8) -0.0039(6) 0.0039(6) 0.0012(6)
C7 0.0452(9) 0.0522(10) 0.0410(8) -0.0065(7) 0.0127(7) 0.0026(7)
C8 0.0583(12) 0.0906(16) 0.0552(11) -0.0036(11) 0.0239(9) -0.0022(11)
C9 0.0593(11) 0.0537(11) 0.0702(13) -0.0084(9) 0.0116(10) 0.0130(9)
C10 0.0701(12) 0.0634(12) 0.0366(9) -0.0019(8) -0.0020(8) -0.0005(10)
C11 0.139(3) 0.0680(15) 0.0540(13) 0.0102(11) -0.0196(14) 0.0039(15)
C12 0.0733(14) 0.0855(15) 0.0457(10) -0.0089(10) -0.0049(9) -0.0081(12)
C13 0.0383(8) 0.0568(10) 0.0411(8) -0.0077(7) 0.0028(7) 0.0061(7)
C14 0.0490(10) 0.0694(13) 0.0563(11) -0.0122(9) 0.0008(8) 0.0172(9)
C15 0.0552(11) 0.0748(14) 0.0675(13) -0.0147(11) 0.0229(10) -0.0073(10)
C16 0.0353(7) 0.0315(7) 0.0424(8) 0.0017(6) 0.0070(6) -0.0007(6)
C17 0.0384(8) 0.0338(7) 0.0454(8) 0.0040(6) 0.0091(6) 0.0023(6)
C18 0.0378(8) 0.0394(8) 0.0559(10) 0.0055(7) 0.0130(7) -0.0005(6)
C19 0.0434(9) 0.0369(8) 0.0603(10) 0.0013(7) 0.0082(7) -0.0061(7)
C20 0.0495(9) 0.0393(8) 0.0568(10) -0.0075(7) 0.0103(8) -0.0071(7)
C21 0.0421(8) 0.0371(8) 0.0469(9) -0.0022(6) 0.0101(7) -0.0040(6)
C22 0.0472(9) 0.0386(8) 0.0539(10) 0.0001(7) 0.0209(7) -0.0006(7)
C23 0.108(2) 0.0920(18) 0.0635(13) 0.0065(12) 0.0257(13) 0.0614(16)
C24 0.0722(13) 0.0637(12) 0.0509(10) 0.0020(9) 0.0197(9) 0.0142(10)
C25 0.0479(10) 0.0431(9) 0.0738(13) -0.0015(9) 0.0118(9) -0.0113(8)
C26 0.0794(16) 0.0819(17) 0.0846(17) 0.0029(13) -0.0096(13) -0.0346(13)
C27 0.0683(13) 0.0508(12) 0.1003(18) 0.0164(11) 0.0108(12) -0.0130(10)
C28 0.0483(9) 0.0424(9) 0.0495(9) -0.0114(7) 0.0153(7) -0.0086(7)
C29 0.0622(11) 0.0652(12) 0.0499(10) -0.0137(9) 0.0151(9) -0.0113(9)
C30 0.0534(10) 0.0457(10) 0.0737(13) -0.0173(9) 0.0199(9) -0.0049(8)
C76 0.0559(10) 0.0324(8) 0.0499(9) -0.0039(7) 0.0191(8) -0.0058(7)
C77 0.0670(11) 0.0346(8) 0.0617(11) -0.0009(7) 0.0274(9) 0.0006(8)
C78 0.0846(15) 0.0369(9) 0.0738(13) -0.0096(9) 0.0326(12) 0.0007(9)
C79 0.0986(17) 0.0391(10) 0.0688(13) -0.0152(9) 0.0360(13) -0.0143(10)
C80 0.0803(14) 0.0452(10) 0.0614(12) -0.0152(9) 0.0196(10) -0.0181(10)
C81 0.0611(11) 0.0397(9) 0.0528(10) -0.0083(7) 0.0187(8) -0.0120(8)
C82 0.0673(12) 0.0418(9) 0.0646(12) 0.0008(8) 0.0239(10) 0.0128(8)
C83 0.0648(13) 0.0730(14) 0.0770(15) -0.0020(11) 0.0275(11) 0.0115(11)
C84 0.1038(19) 0.0469(11) 0.0851(16) 0.0073(11) 0.0245(14) 0.0238(12)
C85 0.087(3) 0.0390(16) 0.0564(19) -0.0146(13) 0.006(2) -0.0056(17)
C86 0.126(4) 0.062(2) 0.0523(19) -0.0106(15) 0.0075(19) -0.023(2)
C87 0.184(8) 0.0374(19) 0.064(3) -0.0073(15) 0.016(3) -0.049(3)
C88 0.0558(10) 0.0485(10) 0.0509(10) -0.0126(8) 0.0083(8) -0.0105(8)
C89 0.0647(12) 0.0562(11) 0.0545(11) -0.0108(9) 0.0037(9) -0.0108(9)
C90 0.0586(12) 0.0684(13) 0.0687(13) -0.0077(10) 0.0110(10) -0.0130(10)

loop_
_atom_type_symbol
_atom_type_description
_atom_type_scat_dispersion_real
_atom_type_scat_dispersion_imag
_atom_type_scat_source
C C 0.0181 0.0091 'International Tables Vol C Tables 4.2.6.8 and 6.1.1.4'
H H 0.0000 0.0000 'International Tables Vol C Tables 4.2.6.8 and 6.1.1.4'
Si Si 0.2541 0.3302 'International Tables Vol C Tables 4.2.6.8 and 6.1.1.4'
Cl Cl 0.3639 0.7018 'International Tables Vol C Tables 4.2.6.8 and 6.1.1.4'

loop_
_geom_angle_atom_site_label_1
_geom_angle_atom_site_label_2
_geom_angle_atom_site_label_3
_geom_angle
_geom_angle_site_symmetry_1
_geom_angle_site_symmetry_3
Cl1 Si1 Si2 124.40(3) . .
Cl1 Si1 Si6 120.02(3) . .
Si2 Si1 Si6 98.905(19) . .
Cl1 Si1 Si2 128.79(3) . 2_655
Si2 Si1 Si2 76.22(2) . 2_655
Si6 Si1 Si2 97.883(18) . 2_655
Cl1 Si1 Si1 175.56(3) . 2_655
Si2 Si1 Si1 56.640(16) . 2_655
Si6 Si1 Si1 56.001(12) . 2_655
Si2 Si1 Si1 55.331(15) 2_655 2_655
C1 Si2 Si1 134.79(5) . .
C1 Si2 Si3 125.20(5) . .
Si1 Si2 Si3 93.730(19) . .
C1 Si2 Si1 124.23(5) . 2_655
Si1 Si2 Si1 68.03(2) . 2_655
Si3 Si2 Si1 92.799(18) . 2_655
C16 Si3 C16 103.13(9) . 2_655
C16 Si3 Si2 130.52(5) . .
C16 Si3 Si2 109.32(5) 2_655 .
C16 Si3 Si2 109.32(5) . 2_655
C16 Si3 Si2 130.52(5) 2_655 2_655
Si2 Si3 Si2 75.88(2) . 2_655
C76 Si6 C76 104.91(11) . 2_655
C76 Si6 Si1 116.40(5) . .
C76 Si6 Si1 124.46(6) 2_655 .
C76 Si6 Si1 124.46(6) . 2_655
C76 Si6 Si1 116.40(5) 2_655 2_655
Si1 Si6 Si1 68.00(2) . 2_655
C6 C1 C2 118.96(14) . .
C6 C1 Si2 119.27(11) . .
C2 C1 Si2 121.64(12) . .
C3 C2 C1 119.22(15) . .
C3 C2 C7 119.07(14) . .
C1 C2 C7 121.67(14) . .
C4 C3 C2 122.25(15) . .
C5 C4 C3 117.93(15) . .
C5 C4 C10 120.69(17) . .
C3 C4 C10 121.36(16) . .
C4 C5 C6 122.68(16) . .
C5 C6 C1 118.95(15) . .
C5 C6 C13 116.93(15) . .
C1 C6 C13 124.12(14) . .
C9 C7 C2 110.84(15) . .
C9 C7 C8 109.52(16) . .
C2 C7 C8 114.16(16) . .
C12 C10 C11 111.0(2) . .
C12 C10 C4 111.14(17) . .
C11 C10 C4 110.32(17) . .
C6 C13 C15 110.80(15) . .
C6 C13 C14 113.11(15) . .
C15 C13 C14 109.22(16) . .
C21 C16 C17 117.38(14) . .
C21 C16 Si3 115.80(11) . .
C17 C16 Si3 126.64(12) . .
C18 C17 C16 119.79(15) . .
C18 C17 C22 116.56(14) . .
C16 C17 C22 123.65(14) . .
C19 C18 C17 122.72(15) . .
C20 C19 C18 117.47(15) . .
C20 C19 C25 120.82(16) . .
C18 C19 C25 121.69(16) . .
C19 C20 C21 122.30(16) . .
C20 C21 C16 120.24(15) . .
C20 C21 C28 115.43(15) . .
C16 C21 C28 124.33(14) . .
C24 C22 C17 113.47(15) . .
C24 C22 C23 107.79(16) . .
C17 C22 C23 110.22(17) . .
C27 C25 C19 110.52(17) . .
C27 C25 C26 109.6(2) . .
C19 C25 C26 112.26(17) . .
C21 C28 C29 112.47(15) . .
C21 C28 C30 110.65(15) . .
C29 C28 C30 110.62(15) . .
C81 C76 C77 117.92(16) . .
C81 C76 Si6 126.38(13) . .
C77 C76 Si6 115.27(14) . .
C78 C77 C76 119.9(2) . .
C78 C77 C82 116.51(18) . .
C76 C77 C82 123.55(17) . .
C79 C78 C77 122.3(2) . .
C78 C79 C80 117.68(18) . .
C78 C79 C85 115.2(3) . .
C80 C79 C85 127.1(3) . .
C78 C79 C85' 135.6(3) . .
C80 C79 C85' 106.7(3) . .
C79 C80 C81 122.8(2) . .
C80 C81 C76 119.01(19) . .
C80 C81 C88 115.60(19) . .
C76 C81 C88 125.37(15) . .
C77 C82 C83 111.11(18) . .
C77 C82 C84 112.08(19) . .
C83 C82 C84 110.94(18) . .
C86 C85 C79 109.7(3) . .
C86 C85 C87 113.7(5) . .
C79 C85 C87 110.3(3) . .
C87' C85' C86' 112.3(10) . .
C87' C85' C79 102.6(11) . .
C86' C85' C79 106.6(6) . .
C81 C88 C89 110.60(16) . .
C81 C88 C90 113.53(17) . .
C89 C88 C90 108.86(17) . .
C113 C112 C111 103.9(12) . .
C112 C113 C114 110.1(14) . .
C115 C114 C113 125.1(14) . .
C114 C115 C116 119.9(17) . .
C101 C102 C103 165(3) . .
C104 C103 C102 103.8(14) . .
C103 C104 C105 117.1(14) . .
C104 C105 C106 105.3(15) . .
C123 C122 C121 121(2) . .
C122 C123 C124 127(2) . .
C125 C124 C123 127(2) . .
C124 C125 C126 130(2) . .

loop_
_geom_bond_atom_site_label_1
_geom_bond_atom_site_label_2
_geom_bond_distance
_geom_bond_site_symmetry_2
Si1 Cl1 2.0688(8) .
Si1 Si2 2.3561(6) .
Si1 Si6 2.3755(6) .
Si1 Si2 2.3927(5) 2_655
Si1 Si1 2.6567(8) 2_655
Si2 C1 1.8964(16) .
Si2 Si3 2.3834(6) .
Si2 Si1 2.3927(5) 2_655
Si3 C16 1.9294(15) .
Si3 C16 1.9294(15) 2_655
Si3 Si2 2.3834(6) 2_655
Si6 C76 1.9298(17) .
Si6 C76 1.9298(17) 2_655
Si6 Si1 2.3755(6) 2_655
C1 C6 1.418(2) .
C1 C2 1.420(2) .
C2 C3 1.393(2) .
C2 C7 1.525(2) .
C3 C4 1.389(3) .
C4 C5 1.383(2) .
C4 C10 1.522(2) .
C5 C6 1.394(2) .
C6 C13 1.527(2) .
C7 C9 1.524(3) .
C7 C8 1.529(2) .
C10 C12 1.519(3) .
C10 C11 1.522(3) .
C13 C15 1.527(3) .
C13 C14 1.530(3) .
C16 C21 1.418(2) .
C16 C17 1.421(2) .
C17 C18 1.393(2) .
C17 C22 1.524(2) .
C18 C19 1.386(3) .
C19 C20 1.381(3) .
C19 C25 1.522(2) .
C20 C21 1.396(2) .
C21 C28 1.531(2) .
C22 C24 1.524(3) .
C22 C23 1.529(3) .
C25 C27 1.516(3) .
C25 C26 1.526(3) .
C28 C29 1.535(3) .
C28 C30 1.536(3) .
C76 C81 1.418(3) .
C76 C77 1.422(3) .
C77 C78 1.394(3) .
C77 C82 1.518(3) .
C78 C79 1.378(4) .
C79 C80 1.383(3) .
C79 C85 1.504(3) .
C79 C85' 1.666(9) .
C80 C81 1.402(3) .
C81 C88 1.525(3) .
C82 C83 1.537(3) .
C82 C84 1.539(3) .
C85 C86 1.502(5) .
C85 C87 1.507(6) .
C85' C87' 1.518(13) .
C85' C86' 1.556(9) .
C88 C89 1.536(3) .
C88 C90 1.539(3) .
C111 C112 1.605(14) .
C112 C113 1.430(15) .
C113 C114 1.456(14) .
C114 C115 1.403(16) .
C115 C116 1.482(17) .
C101 C102 1.412(17) .
C102 C103 1.443(15) .
C103 C104 1.442(15) .
C104 C105 1.526(16) .
C105 C106 1.562(17) .
C121 C122 1.528(18) .
C122 C123 1.401(18) .
C123 C124 1.460(17) .
C124 C125 1.425(18) .
C125 C126 1.472(17) .
